data_2014465
loop_
_publ_author_name
'Yan-Qiong Sun'
'Jie Zhang'
'Guo-Yu Yang'

_publ_section_title
<i>catena</i>-Poly[[diaquacadmium(II)]-\m-5-carboxyimidazole-4-carboxylato-\k^4^<i>N</i>^1^,<i>O</i>^5^:<i>O</i>^4^,<i>N</i>^3^]
_journal_issue 11
_journal_name_full 'Acta Crystallographica Section C'
_journal_page_first m590
_journal_page_last m591
_journal_paper_doi 10.1107/S0108270104024692
_journal_volume 60
_journal_year 2004
_chemical_formula_iupac '[Cd (C5 H2 N2 O4) (H2 O)2]'
_chemical_formula_moiety 'C5 H6 Cd N2 O6'
_chemical_formula_sum 'C5 H6 Cd N2 O6'
_chemical_formula_weight 302.52
_chemical_name_systematic
;
catena-Poly[[diaquacadmium(II)]-\m-5-carboxy-1H-imidazole-4-carboxylato-
\k^4^N^3^,O^4^:O^5^,N^1^]
;
_space_group_IT_number 60
_symmetry_cell_setting orthorhombic
_symmetry_space_group_name_Hall '-P 2n 2ab'
_symmetry_space_group_name_H-M 'P b c n'
_atom_sites_solution_hydrogens geom
_atom_sites_solution_primary direct
_atom_sites_solution_secondary difmap
_audit_creation_method SHELXL-97
_cell_angle_alpha 90.00
_cell_angle_beta 90.00
_cell_angle_gamma 90.00
_cell_formula_units_Z 8
_cell_length_a 10.3280(12)
_cell_length_b 13.2177(14)
_cell_length_c 13.1813(16)
_cell_measurement_reflns_used 165
_cell_measurement_temperature 293(2)
_cell_measurement_theta_max 25.05
_cell_measurement_theta_min 2.50
_cell_volume 1799.4(4)
_computing_cell_refinement SMART
_computing_data_collection 'SMART (Bruker, 1999)'
_computing_data_reduction 'SAINT and XPREP (Bruker, 1999)'
_computing_molecular_graphics 'SHELXTL (Bruker, 1997)'
_computing_publication_material 'SHELXTL and PLATON (Spek, 2003)'
_computing_structure_refinement 'SHELXL97 (Sheldrick, 1997)'
_computing_structure_solution 'SHELXS97 (Sheldrick, 1997)'
_diffrn_ambient_temperature 293(2)
_diffrn_measured_fraction_theta_full 0.998
_diffrn_measured_fraction_theta_max 0.998
_diffrn_measurement_device_type 'Siemens SMART CCD'
_diffrn_measurement_method '\f and \w scans'
_diffrn_radiation_monochromator 'graphite '
_diffrn_radiation_source 'fine-focus sealed tube'
_diffrn_radiation_type MoK\a
_diffrn_radiation_wavelength 0.7107
_diffrn_reflns_av_R_equivalents 0.0530
_diffrn_reflns_limit_h_max 12
_diffrn_reflns_limit_h_min -8
_diffrn_reflns_limit_k_max 15
_diffrn_reflns_limit_k_min -13
_diffrn_reflns_limit_l_max 11
_diffrn_reflns_limit_l_min -15
_diffrn_reflns_number 4833
_diffrn_reflns_theta_full 25.05
_diffrn_reflns_theta_max 25.05
_diffrn_reflns_theta_min 2.50
_diffrn_standards_decay_% 0
_diffrn_standards_interval_count 0
_diffrn_standards_interval_time 0
_diffrn_standards_number 0
_exptl_absorpt_coefficient_mu 2.434
_exptl_absorpt_correction_T_max .784
_exptl_absorpt_correction_T_min .711
_exptl_absorpt_correction_type empirical
_exptl_absorpt_process_details '(SADABS; Sheldrick, 1996)'
_exptl_crystal_colour yellow
_exptl_crystal_density_diffrn 2.233
_exptl_crystal_density_method 'not measured'
_exptl_crystal_description prism
_exptl_crystal_F_000 1168
_exptl_crystal_size_max 0.18
_exptl_crystal_size_mid 0.12
_exptl_crystal_size_min 0.10
_refine_diff_density_max 1.064
_refine_diff_density_min -0.750
_refine_ls_extinction_method none
_refine_ls_goodness_of_fit_ref 1.184
_refine_ls_hydrogen_treatment constr
_refine_ls_matrix_type full
_refine_ls_number_parameters 128
_refine_ls_number_reflns 1587
_refine_ls_number_restraints 0
_refine_ls_restrained_S_all 1.184
_refine_ls_R_factor_all 0.0839
_refine_ls_R_factor_gt 0.0511
_refine_ls_shift/su_max 0.000
_refine_ls_shift/su_mean 0.000
_refine_ls_structure_factor_coef Fsqd
_refine_ls_weighting_details 'calc w=1/[\s^2^(Fo^2^)+(0.0428P)^2^+9.3728P] where P=(Fo^2^+2Fc^2^)/3'
_refine_ls_weighting_scheme calc
_refine_ls_wR_factor_gt 0.1049
_refine_ls_wR_factor_ref 0.1201
_reflns_number_gt 1149
_reflns_number_total 1587
_reflns_threshold_expression I>2\s(I)
_cod_data_source_file fg1767.cif
_cod_data_source_block I
_cod_database_code 2014465

loop_
_symmetry_equiv_pos_as_xyz
'x, y, z'
'-x+1/2, -y+1/2, z+1/2'
'x+1/2, -y+1/2, -z'
'-x, y, -z+1/2'
'-x, -y, -z'
'x-1/2, y-1/2, -z-1/2'
'-x-1/2, y-1/2, z'
'x, -y, z-1/2'

loop_
_atom_site_label
_atom_site_fract_x
_atom_site_fract_y
_atom_site_fract_z
_atom_site_U_iso_or_equiv
_atom_site_adp_type
_atom_site_calc_flag
_atom_site_refinement_flags
_atom_site_occupancy
_atom_site_disorder_assembly
_atom_site_disorder_group
_atom_site_type_symbol
Cd1 0.20862(6) 0.31873(4) 0.08417(5) 0.0319(2) Uani d . 1 . . Cd
O1 0.0604(5) -0.1701(4) 0.1098(4) 0.0304(13) Uani d . 1 . . O
O2 -0.0927(5) -0.0586(4) 0.1471(4) 0.0289(13) Uani d . 1 . . O
O3 -0.1231(5) 0.1261(4) 0.1464(5) 0.0357(15) Uani d . 1 . . O
H3 -0.1113 0.0649 0.1509 0.043 Uiso calc R 1 . . H
O4 -0.0054(6) 0.2628(4) 0.1218(5) 0.0341(14) Uani d . 1 . . O
O1W 0.1179(6) 0.3276(4) -0.0802(5) 0.0436(15) Uani d . 1 . . O
O2W 0.2054(8) 0.3402(6) 0.2590(6) 0.071(2) Uani d . 1 . . O
N1 0.2144(6) 0.1500(5) 0.0791(6) 0.0308(16) Uani d . 1 . . N
C2 0.2953(8) 0.0726(6) 0.0628(7) 0.033(2) Uani d . 1 . . C
H2 0.3818 0.0811 0.0451 0.039 Uiso calc R 1 . . H
N3 0.2399(6) -0.0184(5) 0.0746(5) 0.0262(15) Uani d . 1 . . N
C4 0.1140(7) 0.0021(6) 0.1011(5) 0.0209(17) Uani d . 1 . . C
C5 0.0988(7) 0.1063(6) 0.1032(6) 0.0229(18) Uani d . 1 . . C
C6 0.0230(8) -0.0816(6) 0.1200(6) 0.0269(18) Uani d . 1 . . C
C7 -0.0147(8) 0.1704(6) 0.1247(6) 0.0278(18) Uani d . 1 . . C
H11 0.0640 0.2696 -0.0792 0.080 Uiso d R 1 . . H
H12 0.1891 0.3162 -0.1244 0.080 Uiso d R 1 . . H
H21 0.2535 0.3929 0.2906 0.080 Uiso d R 1 . . H
H22 0.1378 0.3192 0.3030 0.080 Uiso d R 1 . . H

loop_
_atom_site_aniso_label
_atom_site_aniso_U_11
_atom_site_aniso_U_22
_atom_site_aniso_U_33
_atom_site_aniso_U_12
_atom_site_aniso_U_13
_atom_site_aniso_U_23
Cd1 0.0295(4) 0.0186(3) 0.0476(4) -0.0041(3) -0.0007(3) -0.0010(3)
O1 0.032(3) 0.017(3) 0.043(4) 0.000(2) -0.002(3) -0.001(2)
O2 0.021(3) 0.028(3) 0.038(3) -0.002(3) 0.003(2) 0.004(3)
O3 0.025(3) 0.024(3) 0.057(4) 0.004(3) 0.005(3) 0.003(3)
O4 0.034(3) 0.021(3) 0.047(4) 0.005(3) 0.003(3) -0.008(3)
O1W 0.043(4) 0.037(3) 0.050(4) -0.008(3) 0.002(3) -0.001(3)
O2W 0.073(5) 0.096(6) 0.046(4) -0.059(5) 0.011(4) -0.009(4)
N1 0.025(4) 0.020(3) 0.047(4) 0.000(3) -0.003(4) 0.000(3)
C2 0.022(4) 0.022(4) 0.055(6) -0.007(4) 0.007(4) 0.002(4)
N3 0.019(3) 0.021(4) 0.039(4) 0.000(3) -0.001(3) 0.000(3)
C4 0.024(4) 0.016(3) 0.023(4) -0.004(3) -0.003(3) 0.004(3)
C5 0.022(4) 0.020(4) 0.026(5) 0.002(3) 0.004(4) -0.002(3)
C6 0.029(5) 0.032(5) 0.020(4) -0.001(4) -0.007(4) 0.001(4)
C7 0.028(5) 0.028(5) 0.027(4) -0.003(4) -0.003(4) -0.003(4)

loop_
_atom_type_symbol
_atom_type_description
_atom_type_scat_dispersion_real
_atom_type_scat_dispersion_imag
_atom_type_scat_source
C C 0.0033 0.0016 'International Tables Vol C Tables 4.2.6.8 and 6.1.1.4'
H H 0.0000 0.0000 'International Tables Vol C Tables 4.2.6.8 and 6.1.1.4'
N N 0.0061 0.0033 'International Tables Vol C Tables 4.2.6.8 and 6.1.1.4'
O O 0.0106 0.0060 'International Tables Vol C Tables 4.2.6.8 and 6.1.1.4'
Cd Cd -0.8075 1.2024 'International Tables Vol C Tables 4.2.6.8 and 6.1.1.4'

loop_
_geom_angle_atom_site_label_1
_geom_angle_atom_site_label_2
_geom_angle_atom_site_label_3
_geom_angle_site_symmetry_1
_geom_angle_site_symmetry_3
_geom_angle
_geom_angle_publ_flag
N1 Cd1 N3 . 7_665 163.8(2) y
N3 Cd1 O2W 7_665 . 86.6(3) ?
N1 Cd1 O2W . . 98.8(3) ?
N3 Cd1 O1W 7_665 . 89.7(2) ?
N1 Cd1 O1W . . 91.9(2) ?
O1W Cd1 O2W . . 153.9(3) y
N3 Cd1 O4 7_665 . 122.3(2) ?
N1 Cd1 O4 . . 73.8(2) ?
O2W Cd1 O4 . . 79.5(2) ?
O1W Cd1 O4 . . 80.7(2) ?
N3 Cd1 O1 7_665 7_665 73.3(2) ?
N1 Cd1 O1 . 7_665 92.2(2) ?
O2W Cd1 O1 . 7_665 82.4(2) ?
O1W Cd1 O1 . 7_665 121.1(2) ?
O4 Cd1 O1 . 7_665 155.04(19) y
C6 O1 Cd1 . 7_655 112.4(5) ?
C7 O3 H3 . . 109.5 ?
C7 O4 Cd1 . . 112.9(5) ?
Cd1 O1W H11 . . 100.4 ?
Cd1 O1W H12 . . 104.3 ?
H11 O1W H12 . . 109.5 ?
Cd1 O2W H21 . . 121.1 ?
Cd1 O2W H22 . . 125.5 ?
H21 O2W H22 . . 109.4 ?
C2 N1 C5 . . 105.1(6) ?
C2 N1 Cd1 . . 141.7(5) ?
C5 N1 Cd1 . . 113.1(5) ?
N1 C2 N3 . . 113.6(7) ?
N1 C2 H2 . . 123.2 ?
N3 C2 H2 . . 123.2 ?
C2 N3 C4 . . 104.9(6) ?
C2 N3 Cd1 . 7_655 140.6(5) ?
C4 N3 Cd1 . 7_655 113.8(5) ?
N3 C4 C5 . . 107.9(6) ?
N3 C4 C6 . . 120.0(7) ?
C5 C4 C6 . . 132.1(7) ?
N1 C5 C4 . . 108.5(7) ?
N1 C5 C7 . . 119.8(7) ?
C4 C5 C7 . . 131.7(7) ?
O1 C6 O2 . . 123.0(7) ?
O1 C6 C4 . . 119.5(7) ?
O2 C6 C4 . . 117.6(7) ?
O4 C7 O3 . . 121.7(8) ?
O4 C7 C5 . . 120.3(7) ?
O3 C7 C5 . . 118.0(7) ?

loop_
_geom_bond_atom_site_label_1
_geom_bond_atom_site_label_2
_geom_bond_site_symmetry_2
_geom_bond_distance
_geom_bond_publ_flag
Cd1 N1 . 2.232(6) y
Cd1 N3 7_665 2.222(6) y
Cd1 O1W . 2.364(7) y
Cd1 O2W . 2.322(7) y
Cd1 O1 7_665 2.414(6) y
Cd1 O4 . 2.383(6) y
O1 C6 . 1.239(9) ?
O2 C6 . 1.284(10) ?
O3 C7 . 1.296(10) ?
O3 H3 . 0.82 ?
O4 C7 . 1.225(9) ?
O1W H11 . 0.95 ?
O1W H12 . 0.95 ?
O2W H21 . 0.95 ?
O2W H22 . 0.95 ?
N1 C2 . 1.339(10) ?
N1 C5 . 1.364(10) ?
C2 N3 . 1.341(10) ?
C2 H2 . 0.93 ?
N3 C4 . 1.373(10) ?
C4 C5 . 1.387(10) ?
C4 C6 . 1.473(10) ?
C5 C7 . 1.474(11) ?

loop_
_geom_hbond_atom_site_label_D
_geom_hbond_atom_site_label_H
_geom_hbond_atom_site_label_A
_geom_hbond_site_symmetry_A
_geom_hbond_distance_DH
_geom_hbond_distance_HA
_geom_hbond_distance_DA
_geom_hbond_angle_DHA
_geom_hbond_publ_flag
O3 H3 O2 . 0.82 1.64 2.461(7) 174 y
O1W H11 O1 5 0.95 1.88 2.806(8) 165 y
O1W H12 O3 3 0.95 2.10 2.879(8) 138 y
O2W H21 O2 6_666 0.95 1.90 2.769(9) 151 y
O2W H22 O4 4 0.95 1.85 2.790(9) 172 y
